data_4309120
loop_
_publ_author_name
'E. T. Kefalas'
'M. Dakanali'
'P. Panagiotidis'
'C. P. Raptopoulou'
'A. Terzis'
'T. Mavromoustakos'
'I. Kyrikou'
'N. Karligiano'
'A. Bino'
'A. Salifoglou'

_publ_section_title
;
pH-Specific Aqueous Synthetic Chemistry in the Binary Cadmium(II)-Citrate
System. Gaining Insight into Cadmium(II)-Citrate Speciation with
Relevance to Cadmium Toxicity
;
_journal_name_full 'Inorganic Chemistry'
_journal_page_first 4818
_journal_page_last 4828
_journal_paper_doi 10.1021/ic050286e
_journal_volume 44
_journal_year 2005
_chemical_formula_sum 'C6 H13 Cd N O9'
_chemical_formula_weight 355.57
_chemical_name_systematic
;
 ?
;
_space_group_IT_number 4
_symmetry_cell_setting monoclinic
_symmetry_space_group_name_Hall 'P 2yb'
_symmetry_space_group_name_H-M 'P 1 21 1'
_atom_sites_solution_hydrogens geom
_atom_sites_solution_primary direct
_atom_sites_solution_secondary difmap
_audit_creation_method SHELXL-97
_cell_angle_alpha 90.00
_cell_angle_beta 110.28(1)
_cell_angle_gamma 90.00
_cell_formula_units_Z 2
_cell_length_a 9.686(4)
_cell_length_b 8.484(4)
_cell_length_c 7.035(3)
_cell_measurement_reflns_used 25
_cell_measurement_temperature 298
_cell_measurement_theta_max 11.7
_cell_measurement_theta_min 5.1
_cell_volume 542.3(4)
_computing_structure_refinement 'SHELXL-97 (Sheldrick, 1997)'
_computing_structure_solution 'SHELXS-86 (Sheldrick, 1986)'
_diffrn_ambient_temperature 298
_diffrn_measured_fraction_theta_full 0.997
_diffrn_measured_fraction_theta_max 0.997
_diffrn_measurement_device_type 'Crystal Logic Dual Goniometer'
_diffrn_measurement_method \q/2\q
_diffrn_radiation_monochromator graphite
_diffrn_radiation_source 'fine-focus sealed tube'
_diffrn_radiation_type MoK\a
_diffrn_radiation_wavelength 0.71073
_diffrn_reflns_av_R_equivalents 0.0151
_diffrn_reflns_av_sigmaI/netI 0.0400
_diffrn_reflns_limit_h_max 12
_diffrn_reflns_limit_h_min -12
_diffrn_reflns_limit_k_max 11
_diffrn_reflns_limit_k_min -11
_diffrn_reflns_limit_l_max 9
_diffrn_reflns_limit_l_min 0
_diffrn_reflns_number 2808
_diffrn_reflns_theta_full 28.00
_diffrn_reflns_theta_max 28.00
_diffrn_reflns_theta_min 3.12
_diffrn_standards_decay_% -1.0
_diffrn_standards_interval_count 97
_diffrn_standards_number 3
_exptl_absorpt_coefficient_mu 2.054
_exptl_absorpt_correction_type none
_exptl_crystal_colour colorless
_exptl_crystal_density_diffrn 2.178
_exptl_crystal_density_method 'not measured'
_exptl_crystal_description parall
_exptl_crystal_F_000 352
_exptl_crystal_size_max 0.50
_exptl_crystal_size_mid 0.30
_exptl_crystal_size_min 0.15
_refine_diff_density_max 0.639
_refine_diff_density_min -0.557
_refine_diff_density_rms 0.068
_refine_ls_abs_structure_details 'Flack H D (1983), Acta Cryst. A39, 876-881'
_refine_ls_abs_structure_Flack -0.05(3)
_refine_ls_extinction_coef 0.055(3)
_refine_ls_extinction_expression Fc^*^=kFc[1+0.001xFc^2^\l^3^/sin(2\q)]^-1/4^
_refine_ls_extinction_method SHELXL
_refine_ls_goodness_of_fit_ref 1.045
_refine_ls_hydrogen_treatment mixed
_refine_ls_matrix_type full
_refine_ls_number_parameters 207
_refine_ls_number_reflns 2608
_refine_ls_number_restraints 1
_refine_ls_restrained_S_all 1.045
_refine_ls_R_factor_all 0.0264
_refine_ls_R_factor_gt 0.0264
_refine_ls_shift/su_max 0.021
_refine_ls_shift/su_mean 0.002
_refine_ls_structure_factor_coef Fsqd
_refine_ls_weighting_details 'calc w=1/[\s^2^(Fo^2^)+(0.0403P)^2^+0.2410P] where P=(Fo^2^+2Fc^2^)/3'
_refine_ls_weighting_scheme calc
_refine_ls_wR_factor_gt 0.0665
_refine_ls_wR_factor_ref 0.0666
_reflns_number_gt 2593
_reflns_number_total 2608
_reflns_threshold_expression >2sigma(I)
_cod_data_source_file ic050286esi20050223_083954_2.cif
_cod_data_source_block salcd1
_cod_database_code 4309120

loop_
_symmetry_equiv_pos_as_xyz
'x, y, z'
'-x, y+1/2, -z'

loop_
_atom_site_label
_atom_site_type_symbol
_atom_site_fract_x
_atom_site_fract_y
_atom_site_fract_z
_atom_site_U_iso_or_equiv
_atom_site_adp_type
_atom_site_occupancy
_atom_site_symmetry_multiplicity
_atom_site_calc_flag
_atom_site_refinement_flags
_atom_site_disorder_assembly
_atom_site_disorder_group
Cd Cd -0.057182(16) -0.00019(5) 0.08832(2) 0.02178(10) Uani 1 1 d . . .
O1 O -0.1599(3) 0.5337(4) 0.6370(5) 0.0412(8) Uani 1 1 d . . .
O3 O -0.1790(3) 0.1407(3) 0.2781(3) 0.0219(4) Uani 1 1 d . . .
O4 O -0.1148(3) 0.5117(4) 0.0907(5) 0.0407(6) Uani 1 1 d . . .
O5 O -0.0177(3) 0.2817(3) 0.0813(4) 0.0312(5) Uani 1 1 d . . .
O7 O -0.2571(3) 0.0753(4) -0.1783(4) 0.0349(6) Uani 1 1 d . . .
Ow1 O -0.2350(3) -0.1957(3) 0.0953(4) 0.0294(5) Uani 1 1 d . . .
C1 C -0.1475(3) 0.4248(4) 0.5233(5) 0.0253(6) Uani 1 1 d . . .
C2 C -0.2743(3) 0.3949(4) 0.3274(4) 0.0218(5) Uani 1 1 d . . .
O2 O -0.0355(3) 0.3404(4) 0.5683(4) 0.0411(6) Uani 1 1 d . . .
C3 C -0.2324(3) 0.2878(3) 0.1800(4) 0.0176(5) Uani 1 1 d . . .
C4 C -0.1121(3) 0.3671(4) 0.1148(4) 0.0194(5) Uani 1 1 d . . .
C5 C -0.3703(3) 0.2576(4) -0.0069(5) 0.0235(6) Uani 1 1 d . . .
C6 C -0.3566(3) 0.1752(4) -0.1933(4) 0.0227(5) Uani 1 1 d . . .
O6 O -0.4529(4) 0.2102(4) -0.3586(4) 0.0455(8) Uani 1 1 d . . .
N1 N 0.7237(4) 0.8692(4) 0.4931(5) 0.0343(6) Uani 1 1 d . . .
Ow2 O 0.4120(4) 0.1263(4) 0.2477(5) 0.0446(7) Uani 1 1 d . . .
HO3 H -0.116(6) 0.169(6) 0.381(8) 0.031(11) Uiso 1 1 d . . .
H2A H -0.308(4) 0.487(8) 0.266(6) 0.027(9) Uiso 1 1 d . . .
H2B H -0.333(7) 0.345(7) 0.378(10) 0.043(14) Uiso 1 1 d . . .
H5A H -0.425(5) 0.348(7) -0.059(7) 0.022(11) Uiso 1 1 d . . .
H5B H -0.445(6) 0.196(8) 0.027(9) 0.046(14) Uiso 1 1 d . . .
Hw1A H -0.308(6) -0.220(6) -0.026(8) 0.025(10) Uiso 1 1 d . . .
Hw1B H -0.186(8) -0.268(8) 0.111(10) 0.051(17) Uiso 1 1 d . . .
HN1A H 0.641(9) 0.835(9) 0.438(12) 0.061(19) Uiso 1 1 d . . .
HN1B H 0.748(11) 0.933(13) 0.410(16) 0.11(3) Uiso 1 1 d . . .
HN1C H 0.735(7) 0.942(9) 0.591(11) 0.063(19) Uiso 1 1 d . . .
HN1D H 0.784(7) 0.777(9) 0.564(9) 0.049(15) Uiso 1 1 d . . .
Hw2A H 0.331(7) 0.064(7) 0.232(9) 0.041(14) Uiso 1 1 d . . .
Hw2B H 0.468(8) 0.135(8) 0.351(11) 0.053(17) Uiso 1 1 d . . .

loop_
_atom_site_aniso_label
_atom_site_aniso_U_11
_atom_site_aniso_U_22
_atom_site_aniso_U_33
_atom_site_aniso_U_23
_atom_site_aniso_U_13
_atom_site_aniso_U_12
Cd 0.02146(13) 0.02202(13) 0.02277(13) -0.00173(9) 0.00884(8) 0.00266(9)
O1 0.0383(13) 0.048(2) 0.0333(13) -0.0223(12) 0.0066(10) -0.0033(12)
O3 0.0269(11) 0.0193(10) 0.0193(10) 0.0017(8) 0.0077(9) 0.0001(8)
O4 0.0473(13) 0.0247(13) 0.0639(16) 0.0117(15) 0.0366(12) 0.0039(14)
O5 0.0322(12) 0.0253(11) 0.0462(15) 0.0033(10) 0.0264(11) 0.0017(10)
O7 0.0365(14) 0.0388(14) 0.0249(12) -0.0079(10) 0.0047(11) 0.0127(11)
Ow1 0.0295(12) 0.0260(12) 0.0324(13) -0.0015(9) 0.0102(10) 0.0013(10)
C1 0.0253(14) 0.0309(16) 0.0190(13) -0.0053(11) 0.0068(11) -0.0062(12)
C2 0.0214(12) 0.0253(13) 0.0193(12) -0.0054(11) 0.0077(10) 0.0003(11)
O2 0.0352(12) 0.0444(17) 0.0308(13) -0.0063(11) -0.0047(11) 0.0067(13)
C3 0.0177(12) 0.0193(11) 0.0162(11) -0.0013(10) 0.0064(9) 0.0002(10)
C4 0.0201(12) 0.0206(14) 0.0179(12) 0.0000(10) 0.0071(10) -0.0019(10)
C5 0.0179(12) 0.0323(16) 0.0198(12) -0.0053(11) 0.0058(10) -0.0001(11)
C6 0.0212(13) 0.0257(13) 0.0181(12) -0.0026(11) 0.0029(10) -0.0007(11)
O6 0.0424(15) 0.0607(19) 0.0213(11) -0.0090(12) -0.0045(10) 0.0198(14)
N1 0.0364(15) 0.0404(18) 0.0286(14) -0.0059(13) 0.0147(12) -0.0110(14)
Ow2 0.0469(17) 0.0587(19) 0.0269(13) -0.0064(13) 0.0110(12) -0.0171(15)

loop_
_atom_type_symbol
_atom_type_description
_atom_type_scat_dispersion_real
_atom_type_scat_dispersion_imag
_atom_type_scat_source
C C 0.0033 0.0016 'International Tables Vol C Tables 4.2.6.8 and 6.1.1.4'
H H 0.0000 0.0000 'International Tables Vol C Tables 4.2.6.8 and 6.1.1.4'
N N 0.0061 0.0033 'International Tables Vol C Tables 4.2.6.8 and 6.1.1.4'
O O 0.0106 0.0060 'International Tables Vol C Tables 4.2.6.8 and 6.1.1.4'
Cd Cd -0.8075 1.2024 'International Tables Vol C Tables 4.2.6.8 and 6.1.1.4'

loop_
_geom_angle_atom_site_label_1
_geom_angle_atom_site_label_2
_geom_angle_atom_site_label_3
_geom_angle
_geom_angle_site_symmetry_1
_geom_angle_site_symmetry_3
_geom_angle_publ_flag
O7 Cd O1 156.44(11) . 2_546 ?
O7 Cd O3 82.85(10) . . ?
O1 Cd O3 87.32(11) 2_546 . ?
O7 Cd Ow1 78.45(11) . . ?
O1 Cd Ow1 121.03(10) 2_546 . ?
O3 Cd Ow1 80.65(9) . . ?
O7 Cd O4 95.88(12) . 2_545 ?
O1 Cd O4 80.77(12) 2_546 2_545 ?
O3 Cd O4 146.65(10) . 2_545 ?
Ow1 Cd O4 131.96(11) . 2_545 ?
O7 Cd O5 78.49(11) . . ?
O1 Cd O5 77.98(10) 2_546 . ?
O3 Cd O5 68.26(9) . . ?
Ow1 Cd O5 143.14(10) . . ?
O4 Cd O5 78.80(11) 2_545 . ?
O7 Cd O5 97.05(10) . 2_545 ?
O1 Cd O5 99.38(11) 2_546 2_545 ?
O3 Cd O5 160.09(9) . 2_545 ?
Ow1 Cd O5 79.83(10) . 2_545 ?
O4 Cd O5 53.26(10) 2_545 2_545 ?
O5 Cd O5 131.38(4) . 2_545 ?
O7 Cd O2 145.32(12) . 2_546 ?
O1 Cd O2 51.75(10) 2_546 2_546 ?
O3 Cd O2 79.75(11) . 2_546 ?
Ow1 Cd O2 69.30(10) . 2_546 ?
O4 Cd O2 114.93(12) 2_545 2_546 ?
O5 Cd O2 121.20(10) . 2_546 ?
O5 Cd O2 89.68(12) 2_545 2_546 ?
C1 O1 Cd 100.3(2) . 2_556 ?
C3 O3 Cd 109.43(15) . . ?
C3 O3 HO3 102(4) . . ?
Cd O3 HO3 107(4) . . ?
C4 O4 Cd 92.5(2) . 2 ?
C4 O5 Cd 115.9(2) . . ?
C4 O5 Cd 90.8(2) . 2 ?
Cd O5 Cd 146.33(13) . 2 ?
C6 O7 Cd 131.8(2) . . ?
Cd Ow1 Hw1A 118(3) . . ?
Cd Ow1 Hw1B 98(5) . . ?
Hw1A Ow1 Hw1B 101(6) . . ?
O2 C1 O1 121.9(3) . . ?
O2 C1 C2 119.6(3) . . ?
O1 C1 C2 118.4(3) . . ?
C1 C2 C3 113.1(3) . . ?
C1 C2 H2A 110(3) . . ?
C3 C2 H2A 109(3) . . ?
C1 C2 H2B 98(4) . . ?
C3 C2 H2B 111(4) . . ?
H2A C2 H2B 116(5) . . ?
C1 O2 Cd 85.9(2) . 2_556 ?
O3 C3 C2 109.0(2) . . ?
O3 C3 C5 109.2(2) . . ?
C2 C3 C5 108.7(2) . . ?
O3 C3 C4 109.8(2) . . ?
C2 C3 C4 110.2(2) . . ?
C5 C3 C4 109.9(2) . . ?
O4 C4 O5 122.0(3) . . ?
O4 C4 C3 119.3(3) . . ?
O5 C4 C3 118.6(3) . . ?
C6 C5 C3 120.0(3) . . ?
C6 C5 H5A 104(3) . . ?
C3 C5 H5A 114(3) . . ?
C6 C5 H5B 105(4) . . ?
C3 C5 H5B 112(3) . . ?
H5A C5 H5B 99(4) . . ?
O6 C6 O7 122.7(3) . . ?
O6 C6 C5 115.5(3) . . ?
O7 C6 C5 121.7(3) . . ?
HN1A N1 HN1B 110(8) . . ?
HN1A N1 HN1C 117(7) . . ?
HN1B N1 HN1C 96(8) . . ?
HN1A N1 HN1D 106(6) . . ?
HN1B N1 HN1D 124(8) . . ?
HN1C N1 HN1D 105(6) . . ?
Hw2A Ow2 Hw2B 119(6) . . ?

loop_
_geom_bond_atom_site_label_1
_geom_bond_atom_site_label_2
_geom_bond_distance
_geom_bond_site_symmetry_2
_geom_bond_publ_flag
Cd O7 2.272(3) . ?
Cd O1 2.328(3) 2_546 ?
Cd O3 2.386(2) . ?
Cd Ow1 2.404(3) . ?
Cd O4 2.414(2) 2_545 ?
Cd O5 2.426(3) . ?
Cd O5 2.444(3) 2_545 ?
Cd O2 2.639(3) 2_546 ?
O1 C1 1.255(4) . ?
O1 Cd 2.328(3) 2_556 ?
O3 C3 1.433(3) . ?
O3 HO3 0.80(5) . ?
O4 C4 1.238(5) . ?
O4 Cd 2.414(2) 2 ?
O5 C4 1.251(4) . ?
O5 Cd 2.444(3) 2 ?
O7 C6 1.260(4) . ?
Ow1 Hw1A 0.92(5) . ?
Ow1 Hw1B 0.76(7) . ?
C1 O2 1.246(5) . ?
C1 C2 1.516(4) . ?
C2 C3 1.535(4) . ?
C2 H2A 0.90(6) . ?
C2 H2B 0.88(6) . ?
O2 Cd 2.639(3) 2_556 ?
C3 C5 1.536(4) . ?
C3 C4 1.546(4) . ?
C5 C6 1.532(4) . ?
C5 H5A 0.93(5) . ?
C5 H5B 0.99(6) . ?
C6 O6 1.249(4) . ?
N1 HN1A 0.81(8) . ?
N1 HN1B 0.89(11) . ?
N1 HN1C 0.90(7) . ?
N1 HN1D 1.00(7) . ?
Ow2 Hw2A 0.92(6) . ?
Ow2 Hw2B 0.75(7) . ?
